data_2220821
loop_
_publ_author_name
'Cui, Yong-Tao'
'Wang, Jian-Qiang'
'Ji, Chun-Xiang'
'Wu, Cong-Ren'
'Guo, Cheng'

_publ_section_title
;
 1-(Benzylideneamino)pyridinum iodide
;
_journal_coeditor_code HK2601
_journal_issue 2
_journal_name_full 'Acta Crystallographica Section E'
_journal_page_first o229
_journal_paper_doi 10.1107/S1600536808043717
_journal_volume 65
_journal_year 2009
_chemical_formula_iupac 'C12 H11 N2 +, I -'
_chemical_formula_moiety 'C12 H11 N2 +, I -'
_chemical_formula_sum 'C12 H11 I N2'
_chemical_formula_weight 310.13
_chemical_name_systematic
;
1-(Benzylideneamino)pyridinum iodide
;
_space_group_IT_number 14
_symmetry_cell_setting monoclinic
_symmetry_space_group_name_Hall '-P 2ybc'
_symmetry_space_group_name_H-M 'P 1 21/c 1'
_atom_sites_solution_hydrogens geom
_atom_sites_solution_primary direct
_atom_sites_solution_secondary difmap
_audit_creation_method SHELXL-97
_cell_angle_alpha 90.00
_cell_angle_beta 108.354(2)
_cell_angle_gamma 90.00
_cell_formula_units_Z 4
_cell_length_a 10.5722(17)
_cell_length_b 7.8219(13)
_cell_length_c 15.386(3)
_cell_measurement_reflns_used 25
_cell_measurement_temperature 291(2)
_cell_measurement_theta_max 25.3
_cell_measurement_theta_min 2.1
_cell_volume 1207.6(4)
_computing_cell_refinement 'CAD-4 Software (Enraf--Nonius, 1989)'
_computing_data_collection 'CAD-4 Software (Enraf--Nonius, 1989)'
_computing_data_reduction 'XCAD4 (Harms & Wocadlo, 1995)'
_computing_molecular_graphics 'ORTEP-3 for Windows (Farrugia, 1997)'
_computing_publication_material 'SHELXL97 (Sheldrick, 2008)'
_computing_structure_refinement 'SHELXL97 (Sheldrick, 2008)'
_computing_structure_solution 'SHELXS97 (Sheldrick, 2008)'
_diffrn_ambient_temperature 291(2)
_diffrn_measured_fraction_theta_full 0.999
_diffrn_measured_fraction_theta_max 0.999
_diffrn_measurement_device_type 'Enraf--Nonius CAD-4'
_diffrn_measurement_method \w/2\q
_diffrn_radiation_monochromator graphite
_diffrn_radiation_source 'fine-focus sealed tube'
_diffrn_radiation_type MoK\a
_diffrn_radiation_wavelength 0.71073
_diffrn_reflns_av_R_equivalents 0.0667
_diffrn_reflns_av_sigmaI/netI 0.0519
_diffrn_reflns_limit_h_max 12
_diffrn_reflns_limit_h_min -12
_diffrn_reflns_limit_k_max 7
_diffrn_reflns_limit_k_min -9
_diffrn_reflns_limit_l_max 18
_diffrn_reflns_limit_l_min -18
_diffrn_reflns_number 5768
_diffrn_reflns_theta_full 25.00
_diffrn_reflns_theta_max 25.00
_diffrn_reflns_theta_min 2.79
_diffrn_standards_decay_% 0
_diffrn_standards_interval_time 120
_diffrn_standards_number 3
_exptl_absorpt_coefficient_mu 2.621
_exptl_absorpt_correction_T_max 0.7795
_exptl_absorpt_correction_T_min 0.7268
_exptl_absorpt_correction_type psi-scan
_exptl_absorpt_process_details '(North <i>et al.</i>,  1968)'
_exptl_crystal_colour yellow
_exptl_crystal_density_diffrn 1.706
_exptl_crystal_density_method 'not measured'
_exptl_crystal_description block
_exptl_crystal_F_000 600
_exptl_crystal_size_max 0.13
_exptl_crystal_size_mid 0.12
_exptl_crystal_size_min 0.10
_refine_diff_density_max 0.501
_refine_diff_density_min -0.525
_refine_ls_extinction_method none
_refine_ls_goodness_of_fit_ref 0.944
_refine_ls_hydrogen_treatment constr
_refine_ls_matrix_type full
_refine_ls_number_parameters 136
_refine_ls_number_reflns 2133
_refine_ls_number_restraints 0
_refine_ls_restrained_S_all 0.944
_refine_ls_R_factor_all 0.0371
_refine_ls_R_factor_gt 0.0304
_refine_ls_shift/su_max 0.001
_refine_ls_shift/su_mean 0.000
_refine_ls_structure_factor_coef Fsqd
_refine_ls_weighting_details 'calc w=1/[\s^2^(Fo^2^)+(0.0365P)^2^] where P=(Fo^2^+2Fc^2^)/3'
_refine_ls_weighting_scheme calc
_refine_ls_wR_factor_gt 0.0719
_refine_ls_wR_factor_ref 0.0747
_reflns_number_gt 1713
_reflns_number_total 2133
_reflns_threshold_expression I>2\s(I)
_cod_data_source_file hk2601.cif
_cod_data_source_block I
_cod_original_sg_symbol_H-M 'P 21/c'
_cod_database_code 2220821
_cod_database_fobs_code 2220821

loop_
_symmetry_equiv_pos_as_xyz
'x, y, z'
'-x, y+1/2, -z+1/2'
'-x, -y, -z'
'x, -y-1/2, z-1/2'

loop_
_atom_site_type_symbol
_atom_site_label
_atom_site_fract_x
_atom_site_fract_y
_atom_site_fract_z
_atom_site_U_iso_or_equiv
_atom_site_adp_type
_atom_site_calc_flag
_atom_site_refinement_flags
_atom_site_occupancy
_atom_site_disorder_assembly
_atom_site_disorder_group
I I1 0.36542(2) 0.37261(3) 0.175113(16) 0.05509(13) Uani d . 1 . .
N N1 0.2501(3) 0.8944(3) 0.03899(19) 0.0462(7) Uani d . 1 . .
N N2 0.1744(3) 0.8956(3) 0.10105(19) 0.0482(7) Uani d . 1 . .
C C1 0.3602(4) 0.7989(5) 0.0544(3) 0.0543(9) Uani d . 1 . .
H H1 0.3942 0.7393 0.1091 0.065 Uiso calc R 1 . .
C C2 0.4222(4) 0.7904(5) -0.0117(3) 0.0597(10) Uani d . 1 . .
H H2 0.4975 0.7225 -0.0024 0.072 Uiso calc R 1 . .
C C3 0.3734(4) 0.8812(5) -0.0909(3) 0.0586(10) Uani d . 1 . .
H H3 0.4162 0.8775 -0.1353 0.070 Uiso calc R 1 . .
C C4 0.2612(4) 0.9776(6) -0.1045(2) 0.0633(10) Uani d . 1 . .
H H4 0.2274 1.0402 -0.1582 0.076 Uiso calc R 1 . .
C C5 0.1982(4) 0.9821(5) -0.0388(2) 0.0617(10) Uani d . 1 . .
H H5 0.1205 1.0454 -0.0484 0.074 Uiso calc R 1 . .
C C6 0.2447(3) 0.9324(4) 0.1829(2) 0.0439(8) Uani d . 1 . .
H H6 0.3347 0.9579 0.1961 0.053 Uiso calc R 1 . .
C C7 0.1831(3) 0.9341(5) 0.2553(2) 0.0447(8) Uani d . 1 . .
C C8 0.2456(4) 1.0226(5) 0.3354(2) 0.0584(9) Uani d . 1 . .
H H8 0.3250 1.0802 0.3419 0.070 Uiso calc R 1 . .
C C9 0.0654(4) 0.8452(5) 0.2465(3) 0.0566(10) Uani d . 1 . .
H H9 0.0240 0.7838 0.1934 0.068 Uiso calc R 1 . .
C C10 0.0110(4) 0.8488(5) 0.3166(3) 0.0687(12) Uani d . 1 . .
H H10 -0.0678 0.7902 0.3109 0.082 Uiso calc R 1 . .
C C11 0.0729(5) 0.9391(6) 0.3955(3) 0.0748(13) Uani d . 1 . .
H H11 0.0352 0.9419 0.4425 0.090 Uiso calc R 1 . .
C C12 0.1899(5) 1.0252(6) 0.4051(3) 0.0716(12) Uani d . 1 . .
H H12 0.2315 1.0851 0.4588 0.086 Uiso calc R 1 . .

loop_
_atom_site_aniso_label
_atom_site_aniso_U_11
_atom_site_aniso_U_22
_atom_site_aniso_U_33
_atom_site_aniso_U_12
_atom_site_aniso_U_13
_atom_site_aniso_U_23
I1 0.05786(18) 0.0622(2) 0.04976(17) -0.00118(11) 0.02344(12) 0.00535(11)
N1 0.0537(16) 0.0507(17) 0.0363(15) -0.0039(13) 0.0172(13) -0.0040(13)
N2 0.0509(16) 0.0610(18) 0.0355(15) -0.0047(13) 0.0176(13) -0.0016(14)
C1 0.064(2) 0.050(2) 0.052(2) 0.0022(18) 0.0222(18) 0.0048(18)
C2 0.066(2) 0.055(2) 0.067(3) 0.0024(19) 0.034(2) -0.005(2)
C3 0.069(2) 0.066(2) 0.050(2) -0.012(2) 0.0314(19) -0.013(2)
C4 0.067(2) 0.082(3) 0.0402(19) 0.001(2) 0.0172(18) 0.010(2)
C5 0.061(2) 0.083(3) 0.043(2) 0.010(2) 0.0183(17) 0.004(2)
C6 0.0466(18) 0.0441(19) 0.0398(19) 0.0008(14) 0.0118(15) 0.0004(15)
C7 0.0471(19) 0.0505(19) 0.0351(18) 0.0047(15) 0.0107(15) 0.0027(16)
C8 0.061(2) 0.070(3) 0.0405(19) 0.0007(19) 0.0111(17) -0.0024(19)
C9 0.054(2) 0.068(3) 0.050(2) -0.0020(17) 0.0190(18) 0.0039(18)
C10 0.067(3) 0.078(3) 0.074(3) 0.003(2) 0.040(2) 0.012(2)
C11 0.097(3) 0.082(3) 0.062(3) 0.033(3) 0.049(3) 0.019(3)
C12 0.098(3) 0.078(3) 0.039(2) 0.015(3) 0.022(2) -0.004(2)

loop_
_atom_type_symbol
_atom_type_description
_atom_type_scat_dispersion_real
_atom_type_scat_dispersion_imag
_atom_type_scat_source
C C 0.0033 0.0016 'International Tables Vol C Tables 4.2.6.8 and 6.1.1.4'
H H 0.0000 0.0000 'International Tables Vol C Tables 4.2.6.8 and 6.1.1.4'
N N 0.0061 0.0033 'International Tables Vol C Tables 4.2.6.8 and 6.1.1.4'
I I -0.4742 1.8119 'International Tables Vol C Tables 4.2.6.8 and 6.1.1.4'

loop_
_geom_angle_atom_site_label_1
_geom_angle_atom_site_label_2
_geom_angle_atom_site_label_3
_geom_angle_site_symmetry_1
_geom_angle_site_symmetry_3
_geom_angle
_geom_angle_publ_flag
C5 N1 C1 . . 122.2(3) ?
C5 N1 N2 . . 116.0(3) ?
C1 N1 N2 . . 121.6(3) ?
C6 N2 N1 . . 112.8(3) ?
N1 C1 C2 . . 119.1(4) ?
N1 C1 H1 . . 120.4 ?
C2 C1 H1 . . 120.4 ?
C3 C2 C1 . . 120.1(4) ?
C3 C2 H2 . . 119.9 ?
C1 C2 H2 . . 119.9 ?
C2 C3 C4 . . 119.3(4) ?
C2 C3 H3 . . 120.3 ?
C4 C3 H3 . . 120.3 ?
C3 C4 C5 . . 120.1(4) ?
C3 C4 H4 . . 119.9 ?
C5 C4 H4 . . 119.9 ?
N1 C5 C4 . . 119.2(4) ?
N1 C5 H5 . . 120.4 ?
C4 C5 H5 . . 120.4 ?
N2 C6 C7 . . 119.7(3) ?
N2 C6 H6 . . 120.2 ?
C7 C6 H6 . . 120.2 ?
C8 C7 C9 . . 119.8(3) ?
C8 C7 C6 . . 118.8(3) ?
C9 C7 C6 . . 121.4(3) ?
C12 C8 C7 . . 120.0(4) ?
C12 C8 H8 . . 120.0 ?
C7 C8 H8 . . 120.0 ?
C10 C9 C7 . . 119.7(4) ?
C10 C9 H9 . . 120.1 ?
C7 C9 H9 . . 120.1 ?
C9 C10 C11 . . 120.1(4) ?
C9 C10 H10 . . 120.0 ?
C11 C10 H10 . . 120.0 ?
C12 C11 C10 . . 120.5(4) ?
C12 C11 H11 . . 119.7 ?
C10 C11 H11 . . 119.7 ?
C11 C12 C8 . . 119.9(4) ?
C11 C12 H12 . . 120.0 ?
C8 C12 H12 . . 120.0 ?

loop_
_geom_bond_atom_site_label_1
_geom_bond_atom_site_label_2
_geom_bond_site_symmetry_2
_geom_bond_distance
_geom_bond_publ_flag
N1 N2 . 1.426(4) ?
C1 N1 . 1.340(4) ?
C1 C2 . 1.375(5) ?
C1 H1 . 0.9300 ?
C2 C3 . 1.364(5) ?
C2 H2 . 0.9300 ?
C3 C4 . 1.365(5) ?
C3 H3 . 0.9300 ?
C4 C5 . 1.374(5) ?
C4 H4 . 0.9300 ?
C5 N1 . 1.339(4) ?
C5 H5 . 0.9300 ?
C6 N2 . 1.277(4) ?
C6 C7 . 1.457(4) ?
C6 H6 . 0.9300 ?
C7 C8 . 1.385(5) ?
C7 C9 . 1.394(5) ?
C8 C12 . 1.377(5) ?
C8 H8 . 0.9300 ?
C9 C10 . 1.374(6) ?
C9 H9 . 0.9300 ?
C10 C11 . 1.378(7) ?
C10 H10 . 0.9300 ?
C11 C12 . 1.375(6) ?
C11 H11 . 0.9300 ?
C12 H12 . 0.9300 ?

loop_
_cod_related_entry_id
_cod_related_entry_database
_cod_related_entry_code
1 ChemSpider 30655707
